data_2007622
loop_
_publ_author_name
'Valente, Edward J.'
'Zubkowski, Jeffrey D.'
'Hicks, Kenneth W.'

_publ_section_title Na~2~[(\m-<i>N</i>,<i>N</i>'-C~10~H~12~N~2~O~8~)(\m-O)(\m-S)Mo~2~O~2~].2H~2~O
_journal_issue 9
_journal_name_full 'Acta Crystallographica Section C'
_journal_page_first 1265
_journal_page_last 1268
_journal_paper_doi 10.1107/S0108270198003163
_journal_volume 54
_journal_year 1998
_chemical_formula_iupac 'Na2 [Mo2 O3 S1 (C10 H12 N2 O8)], 2H2 O1'
_chemical_formula_moiety 'Na2 , C10 H12 Mo2 N2 O11 S , 2(H2 O)'
_chemical_formula_sum 'C10 H16 Mo2 N2 Na2 O13 S'
_chemical_formula_weight 642.17
_chemical_name_systematic
;
 Sodium ethylenediamminetetraacetato \m-oxo-\m-sulfido bisoxomolybdenum(V)
 dihydrate
;
_space_group_IT_number 9
_symmetry_cell_setting monoclinic
_symmetry_space_group_name_Hall 'C -2yc'
_symmetry_space_group_name_H-M 'C 1 c 1'
_cell_angle_alpha 90.00
_cell_angle_beta 97.17(2)
_cell_angle_gamma 90.00
_cell_formula_units_Z 4
_cell_length_a 11.059(3)
_cell_length_b 7.862(2)
_cell_length_c 21.828(4)
_cell_measurement_reflns_used 40
_cell_measurement_temperature 295(2)
_cell_measurement_theta_max 30
_cell_measurement_theta_min 18
_cell_volume 1883.0(8)
_computing_cell_refinement P3
_computing_data_collection 'P3 (Siemens, 1989)'
_computing_data_reduction 'XDISK in P3'
_computing_molecular_graphics 'XP in P3'
_computing_publication_material 'SHELXL97 (Sheldrick, 1997)'
_computing_structure_refinement 'SHELXL97 (Sheldrick, 1997)'
_computing_structure_solution 'SHELXS93 (Sheldrick, 1993)'
_diffrn_ambient_temperature 295(2)
_diffrn_measured_fraction_theta_full 0.499
_diffrn_measured_fraction_theta_max 0.499
_diffrn_measurement_device_type 'Siemens P3'
_diffrn_measurement_method \w
_diffrn_radiation_monochromator graphite
_diffrn_radiation_source 'normal-focus sealed tube'
_diffrn_radiation_type MoK\a
_diffrn_radiation_wavelength 0.71073
_diffrn_reflns_av_R_equivalents 0.036
_diffrn_reflns_av_sigmaI/netI 0.1048
_diffrn_reflns_limit_h_max 20
_diffrn_reflns_limit_h_min 0
_diffrn_reflns_limit_k_max 14
_diffrn_reflns_limit_k_min 0
_diffrn_reflns_limit_l_max 41
_diffrn_reflns_limit_l_min -41
_diffrn_reflns_number 7149
_diffrn_reflns_theta_full 42.48
_diffrn_reflns_theta_max 42.48
_diffrn_reflns_theta_min 3.19
_diffrn_standards_decay_% -0.01(2)
_diffrn_standards_interval_count 97
_diffrn_standards_interval_time 90
_diffrn_standards_number 3
_exptl_absorpt_coefficient_mu 1.559
_exptl_absorpt_correction_T_max 0.86
_exptl_absorpt_correction_T_min 0.57
_exptl_absorpt_correction_type 'refined from \DF (Blessing, 1995)'
_exptl_crystal_colour red-orange
_exptl_crystal_density_diffrn 2.265
_exptl_crystal_density_method 'not measured'
_exptl_crystal_description prism
_exptl_crystal_F_000 1264
_exptl_crystal_size_max 0.40
_exptl_crystal_size_mid 0.15
_exptl_crystal_size_min 0.10
_refine_diff_density_max '1.44 e \%A^-3^ (0.91\%A from Mo1)'
_refine_diff_density_min '-1.53 e \%A^-3^ (0.58\%A from Mo1)'
_refine_ls_abs_structure_details 'Flack (1983)'
_refine_ls_abs_structure_Flack -0.04(5)
_refine_ls_extinction_method none
_refine_ls_goodness_of_fit_all 0.788
_refine_ls_goodness_of_fit_ref 0.788
_refine_ls_hydrogen_treatment 'H atoms riding, water H atoms not found or calculated'
_refine_ls_matrix_type full
_refine_ls_number_parameters 281
_refine_ls_number_reflns 6973
_refine_ls_number_restraints 2
_refine_ls_restrained_S_all 0.788
_refine_ls_R_factor_all 0.086
_refine_ls_R_factor_gt 0.047
_refine_ls_shift/su_max 0.001
_refine_ls_shift/su_mean 0.000
_refine_ls_structure_factor_coef Fsqd
_refine_ls_weighting_details 'w = 1/[\s^2^(Fo^2^)+(0.0570P)^2^] where P = (Fo^2^+2Fc^2^)/3'
_refine_ls_weighting_scheme calc
_refine_ls_wR_factor_ref 0.115
_reflns_number_gt 3893
_reflns_number_total 6973
_reflns_threshold_expression I>2\s(I)
_cod_data_source_file fr1115.cif
_cod_data_source_block fr1115
_cod_depositor_comments
;
The following automatic conversions were performed:
'_symmetry_cell_setting' value 'Monoclinic' changed to 'monoclinic'
according to '/home/saulius/struct/CIF-dictionaries/cif_core.dic'
dictionary named 'cif_core.dic' version 2.4.1 from 2010-06-29.

Automatic conversion script
Id: cif_fix_enum 1527 2010-12-29 10:47:43Z saulius 

The following automatic conversions were performed:

'_symmetry_cell_setting' value 'Monoclinic' changed to 'monoclinic'
according to /home/saulius/struct/CIF-dictionaries/cif_core.dic
dictionary named 'cif_core.dic' version 2.4.1 from 2010-06-29.

Automatic conversion script
Id: cif_fix_values 1715 2011-07-08 13:25:40Z adriana 

The following automatic conversions were performed:

'_refine_ls_weighting_scheme' value 'calc w =
1/[\s^2^(Fo^2^)+(0.0570P)^2^] where P = (Fo^2^+2Fc^2^)/3' was changed
to 'calc'. New tag '_refine_ls_weighting_details' was created. The
value of the new tag was set to 'w = 1/[\s^2^(Fo^2^)+(0.0570P)^2^]
where P = (Fo^2^+2Fc^2^)/3'.

Automatic conversion script
Id: cif_fix_values 3143 2015-03-26 13:38:13Z robertas 
;
_cod_original_sg_symbol_H-M 'C c'
_cod_database_code 2007622

loop_
_symmetry_equiv_pos_as_xyz
'x, y, z'
'x, -y, z+1/2'
'x+1/2, y+1/2, z'
'x+1/2, -y+1/2, z+1/2'

loop_
_atom_site_label
_atom_site_fract_x
_atom_site_fract_y
_atom_site_fract_z
_atom_site_U_iso_or_equiv
_atom_site_adp_type
_atom_site_calc_flag
_atom_site_refinement_flags
_atom_site_occupancy
_atom_site_disorder_assembly
_atom_site_disorder_group
_atom_site_type_symbol
Mo1 .12792(4) .77013(5) -.01598(2) .01937(8) Uani d . 1 . . Mo
Mo2 .13812(3) .88918(6) .09889(2) .01998(9) Uani d . 1 . . Mo
S1 .30408(14) .8595(2) .04441(8) .0286(3) Uani d . 1 . . S
Na1 .3214(3) 1.1226(5) .30360(17) .0490(9) Uani d . 1 . . Na+
Na2 .0382(2) .9183(3) .34659(11) .0287(5) Uani d . 1 . . Na+
O1 .3265(4) .5192(7) -.1417(2) .0351(10) Uani d . 1 . . O
O2 .2246(5) .7078(7) -.0914(2) .0328(11) Uani d . 1 . . O
O3 -.0253(5) .3479(6) -.1110(2) .0321(10) Uani d . 1 . . O
O4 .0037(4) .5984(6) -.0654(2) .0311(9) Uani d . 1 . . O
O5 .3996(5) .8597(6) .2561(2) .0406(12) Uani d . 1 . . O
O6 .2623(5) .9366(6) .1787(2) .0340(10) Uani d . 1 . . O
O7 -.0323(5) .7718(6) .2551(2) .0341(10) Uani d . 1 . . O
O8 .0190(5) .8779(6) .1678(2) .0343(11) Uani d . 1 . . O
O9 .0746(4) .9434(6) -.05625(19) .0271(8) Uani d . 1 . . O
O10 .0886(5) 1.0889(5) .0849(2) .0305(9) Uani d . 1 . . O
O11 .0252(4) .7411(5) .04885(19) .0247(8) Uani d . 1 . . O
O1W .1117(12) 1.1744(18) .3009(8) .040(4) Uani d P .51(3) . . O
O1WA .1020(11) 1.1339(15) .2714(8) .035(4) Uani d P .49(3) . . O
O2W .2555(5) .8621(8) .3630(3) .0426(12) Uani d . 1 . . O
N1 .2105(4) .4889(6) .0045(2) .0198(7) Uani d . 1 . . N
N2 .1818(4) .6208(6) .1536(2) .0219(8) Uani d . 1 . . N
C1 .2628(5) .4407(8) .0691(2) .0235(10) Uani d . 1 . . C
H1A .3335 .5117 .0812 .028 Uiso calc R 1 . . H
H1B .2911 .3239 .0685 .028 Uiso calc R 1 . . H
C2 .1781(6) .4556(7) .1182(2) .0238(10) Uani d . 1 . . C
H2A .0954 .4382 .0986 .029 Uiso calc R 1 . . H
H2B .1968 .3639 .1475 .029 Uiso calc R 1 . . H
C3 .3157(5) .4765(8) -.0326(3) .0265(11) Uani d . 1 . . C
H3A .3323 .3578 -.0404 .032 Uiso calc R 1 . . H
H3B .3879 .5251 -.0093 .032 Uiso calc R 1 . . H
C4 .2873(5) .5712(8) -.0943(3) .0251(10) Uani d . 1 . . C
C5 .1163(6) .3662(7) -.0191(3) .0246(10) Uani d . 1 . . C
H5A .0725 .3297 .0144 .030 Uiso calc R 1 . . H
H5B .1548 .2669 -.0346 .030 Uiso calc R 1 . . H
C6 .0262(5) .4412(8) -.0706(2) .0227(9) Uani d . 1 . . C
C7 .3007(6) .6433(8) .1904(3) .0318(13) Uani d . 1 . . C
H7A .3641 .6062 .1665 .038 Uiso calc R 1 . . H
H7B .3048 .5721 .2269 .038 Uiso calc R 1 . . H
C8 .3238(6) .8236(8) .2097(3) .0256(10) Uani d . 1 . . C
C9 .0884(9) .6029(8) .1974(4) .0417(19) Uani d . 1 . . C
H9B .0304 .5163 .1815 .050 Uiso calc R 1 . . H
H9C .1290 .5625 .2367 .050 Uiso calc R 1 . . H
C10 .0194(5) .7608(8) .2088(2) .0249(10) Uani d . 1 . . C

loop_
_atom_site_aniso_label
_atom_site_aniso_U_11
_atom_site_aniso_U_22
_atom_site_aniso_U_33
_atom_site_aniso_U_12
_atom_site_aniso_U_13
_atom_site_aniso_U_23
Mo1 .01892(18) .02006(18) .01931(16) .00266(18) .00304(13) .00107(16)
Mo2 .0225(2) .01733(17) .01986(17) .00144(17) .00173(15) .00035(16)
S1 .0182(6) .0346(8) .0333(7) -.0030(6) .0042(5) -.0012(6)
Na1 .0292(15) .067(2) .0489(18) -.0163(15) -.0046(13) .0188(16)
Na2 .0328(13) .0305(12) .0237(10) -.0034(10) .0071(9) -.0025(9)
O1 .026(2) .057(3) .0243(19) .004(2) .0099(16) -.004(2)
O2 .043(3) .033(2) .026(2) .009(2) .017(2) -.0006(18)
O3 .029(2) .029(2) .035(2) .0010(18) -.0075(18) -.0083(18)
O4 .024(2) .029(2) .038(2) .0082(17) -.0071(17) -.0033(17)
O5 .045(3) .037(3) .036(2) -.007(2) -.011(2) .003(2)
O6 .044(3) .026(2) .029(2) -.006(2) -.0084(19) -.0044(17)
O7 .039(3) .038(2) .028(2) -.004(2) .0168(19) -.0044(18)
O8 .044(3) .037(3) .026(2) .014(2) .0159(19) .0054(17)
O9 .031(2) .0242(18) .0258(18) .0028(17) .0010(16) .0079(15)
O10 .035(2) .0225(19) .034(2) .0023(17) .0051(18) .0025(15)
O11 .030(2) .0229(18) .0211(16) .0055(16) .0009(15) .0016(13)
O1W .050(7) .039(6) .031(7) .008(5) -.001(5) .004(5)
O1WA .040(6) .031(5) .034(7) .011(4) -.005(5) -.005(4)
O2W .034(3) .055(3) .039(3) .000(2) .007(2) .011(2)
N1 .0179(18) .0224(19) .0194(17) -.0001(15) .0034(14) -.0014(14)
N2 .024(2) .0189(18) .0238(18) .0008(16) .0073(16) -.0016(15)
C1 .024(2) .026(2) .0180(19) .005(2) -.0036(17) -.0026(17)
C2 .037(3) .016(2) .019(2) .001(2) .005(2) .0008(16)
C3 .024(2) .032(3) .023(2) .009(2) .0038(19) -.003(2)
C4 .017(2) .034(3) .025(2) .000(2) .0042(18) .003(2)
C5 .024(3) .022(2) .027(2) -.002(2) -.0018(19) -.001(2)
C6 .022(2) .029(2) .0168(19) .000(2) .0029(17) -.0018(17)
C7 .031(3) .031(3) .029(3) .009(2) -.013(2) -.004(2)
C8 .025(3) .026(2) .025(2) .003(2) .002(2) -.0007(19)
C9 .063(5) .023(3) .047(4) -.002(3) .037(4) -.001(3)
C10 .026(2) .029(3) .021(2) -.004(2) .0062(18) -.0050(19)

loop_
_atom_type_symbol
_atom_type_description
_atom_type_scat_dispersion_real
_atom_type_scat_dispersion_imag
_atom_type_scat_source
C C 0.0033 0.0016 'International Tables Vol C Tables 4.2.6.8 and 6.1.1.4'
H H 0.0000 0.0000 'International Tables Vol C Tables 4.2.6.8 and 6.1.1.4'
N N 0.0061 0.0033 'International Tables Vol C Tables 4.2.6.8 and 6.1.1.4'
O O 0.0106 0.0060 'International Tables Vol C Tables 4.2.6.8 and 6.1.1.4'
S S 0.1246 0.1234 'International Tables Vol C Tables 4.2.6.8 and 6.1.1.4'
Mo Mo -1.6832 0.6857 'International Tables Vol C Tables 4.2.6.8 and 6.1.1.4'
Na Na+ 0.0300 0.0250 'International Tables Vol C Tables 4.2.6.8 and 6.1.1.4'

loop_
_geom_angle_atom_site_label_1
_geom_angle_atom_site_label_2
_geom_angle_atom_site_label_3
_geom_angle
_geom_angle_publ_flag
O9 Mo1 O11 106.1(2) no
O9 Mo1 O4 94.98(19) no
O11 Mo1 O4 83.95(19) no
O9 Mo1 O2 87.7(2) no
O11 Mo1 O2 159.29(19) no
O4 Mo1 O2 79.4(2) no
O9 Mo1 S1 105.41(16) no
O11 Mo1 S1 98.51(14) no
O4 Mo1 S1 157.75(12) no
O2 Mo1 S1 92.40(16) no
O9 Mo1 N1 159.41(18) no
O11 Mo1 N1 89.97(16) no
O4 Mo1 N1 73.59(16) no
O2 Mo1 N1 73.58(18) no
S1 Mo1 N1 84.28(12) no
O9 Mo1 Mo2 100.23(15) no
O11 Mo1 Mo2 46.64(13) no
O4 Mo1 Mo2 130.55(14) no
O2 Mo1 Mo2 147.33(16) no
S1 Mo1 Mo2 54.93(4) no
N1 Mo1 Mo2 100.18(10) no
O10 Mo2 O11 106.7(2) no
O10 Mo2 O6 98.5(2) no
O11 Mo2 O6 151.21(18) no
O10 Mo2 O8 87.2(2) no
O11 Mo2 O8 87.8(2) no
O6 Mo2 O8 79.7(2) no
O10 Mo2 S1 105.20(17) no
O11 Mo2 S1 98.37(14) no
O6 Mo2 S1 88.03(16) no
O8 Mo2 S1 163.80(14) no
O10 Mo2 N2 159.55(19) no
O11 Mo2 N2 80.28(17) no
O6 Mo2 N2 71.38(17) no
O8 Mo2 N2 73.72(16) no
S1 Mo2 N2 92.46(12) no
O10 Mo2 Mo1 100.55(16) no
O11 Mo2 Mo1 46.47(13) no
O6 Mo2 Mo1 141.66(15) no
O8 Mo2 Mo1 134.03(16) no
S1 Mo2 Mo1 54.96(4) no
N2 Mo2 Mo1 98.01(11) no
Mo2 S1 Mo1 70.11(5) yes
C4 O2 Mo1 123.9(4) no
C6 O4 Mo1 122.9(4) no
C8 O6 Mo2 124.7(4) no
C10 O8 Mo2 125.2(4) no
Mo1 O11 Mo2 86.9(2) yes
C5 N1 C3 109.4(4) no
C5 N1 C1 109.7(4) no
C3 N1 C1 104.8(4) no
C5 N1 Mo1 107.6(3) no
C3 N1 Mo1 105.1(3) no
C1 N1 Mo1 119.8(3) no
C7 N2 C9 107.8(6) no
C7 N2 C2 110.5(5) no
C9 N2 C2 105.7(5) no
C7 N2 Mo2 105.9(4) no
C9 N2 Mo2 106.4(4) no
C2 N2 Mo2 120.0(3) no
N1 C1 C2 116.4(5) no
N2 C2 C1 116.8(5) no
N1 C3 C4 110.7(4) no
O1 C4 O2 124.4(6) no
O1 C4 C3 121.1(5) no
O2 C4 C3 114.4(5) no
N1 C5 C6 112.0(5) no
O3 C6 O4 124.5(6) no
O3 C6 C5 119.9(5) no
O4 C6 C5 115.3(5) no
N2 C7 C8 112.3(5) no
O6 C8 O5 122.0(6) no
O6 C8 C7 117.2(5) no
O5 C8 C7 120.8(5) no
C10 C9 N2 115.8(5) no
O7 C10 O8 124.3(6) no
O7 C10 C9 119.8(6) no
O8 C10 C9 115.9(5) no

loop_
_geom_bond_atom_site_label_1
_geom_bond_atom_site_label_2
_geom_bond_site_symmetry_2
_geom_bond_distance
_geom_bond_publ_flag
Mo1 O9 . 1.687(4) yes
Mo1 O11 . 1.935(4) yes
Mo1 O4 . 2.122(5) yes
Mo1 O2 . 2.128(4) yes
Mo1 S1 . 2.3207(17) yes
Mo1 N1 . 2.412(5) yes
Mo1 Mo2 . 2.6655(7) yes
Mo2 O10 . 1.679(4) yes
Mo2 O11 . 1.941(5) yes
Mo2 O6 . 2.112(5) yes
Mo2 O8 . 2.121(5) yes
Mo2 S1 . 2.3199(17) yes
Mo2 N2 . 2.443(5) yes
O1 C4 . 1.239(7) no
O2 C4 . 1.285(8) no
O3 C6 . 1.230(7) no
O4 C6 . 1.269(7) no
O5 C8 . 1.265(8) no
O6 C8 . 1.262(8) no
O7 C10 . 1.224(7) no
O8 C10 . 1.285(7) no
O1W O1WA . .713(12) yes
N1 C5 . 1.466(7) no
N1 C3 . 1.501(7) no
N1 C1 . 1.505(7) no
N2 C7 . 1.463(8) no
N2 C9 . 1.499(8) no
N2 C2 . 1.510(7) no
C1 C2 . 1.512(8) no
C3 C4 . 1.538(8) no
C5 C6 . 1.525(8) no
C7 C8 . 1.492(9) no
C9 C10 . 1.494(9) no
